data_4071742
loop_
_publ_author_name
'Basu, Sayanti'
'Arulsamy, Navamoney'
'Roddick, Dean M.'

_publ_section_title
;
 Synthesis of [(dfepe)Pt(Me)(NC5F5)]+B(C6F5)4&#x2212;, a Highly Active
 Ethylene Dimerization Catalyst
;
_journal_issue 15
_journal_name_full Organometallics
_journal_page_first 3659
_journal_paper_doi 10.1021/om8003509
_journal_volume 27
_journal_year 2008
_chemical_formula_moiety 'C62 H14 B2 F76 O4 P4 Pt2'
_chemical_formula_sum 'C31 H7 B F38 O2 P2 Pt'
_chemical_formula_weight 1401.20
_chemical_name_systematic
;
 ?
;
_space_group_IT_number 15
_symmetry_cell_setting monoclinic
_symmetry_space_group_name_Hall '-C 2yc'
_symmetry_space_group_name_H-M 'C 1 2/c 1'
_atom_sites_solution_hydrogens geom
_atom_sites_solution_primary direct
_atom_sites_solution_secondary difmap
_audit_creation_method SHELXL-97
_cell_angle_alpha 90.00
_cell_angle_beta 91.496(1)
_cell_angle_gamma 90.00
_cell_formula_units_Z 16
_cell_length_a 37.2880(7)
_cell_length_b 11.7590(2)
_cell_length_c 37.4162(7)
_cell_measurement_reflns_used 7956
_cell_measurement_temperature 100(2)
_cell_measurement_theta_max 22.48
_cell_measurement_theta_min 2.83
_cell_volume 16400.3(5)
_computing_cell_refinement 'Bruker SMART'
_computing_data_collection 'Bruker SMART'
_computing_data_reduction 'Bruker SAINT'
_computing_molecular_graphics 'Bruker SHELXTL V. 5.10'
_computing_publication_material 'Bruker SHELXTL V. 5.10'
_computing_structure_refinement 'SHELXL-97 (Sheldrick, 1997)'
_computing_structure_solution 'SHELXS-97 (Sheldrick, 1997)'
_diffrn_ambient_temperature 100(2)
_diffrn_measured_fraction_theta_full 0.996
_diffrn_measured_fraction_theta_max 0.996
_diffrn_measurement_device_type 'CCD area detector'
_diffrn_measurement_method 'phi and omega scans'
_diffrn_radiation_monochromator graphite
_diffrn_radiation_source 'fine-focus sealed tube'
_diffrn_radiation_type MoK\a
_diffrn_radiation_wavelength 0.71073
_diffrn_reflns_av_R_equivalents 0.0596
_diffrn_reflns_av_sigmaI/netI 0.0601
_diffrn_reflns_limit_h_max 40
_diffrn_reflns_limit_h_min -38
_diffrn_reflns_limit_k_max 11
_diffrn_reflns_limit_k_min -12
_diffrn_reflns_limit_l_max 40
_diffrn_reflns_limit_l_min -39
_diffrn_reflns_number 42947
_diffrn_reflns_theta_full 22.50
_diffrn_reflns_theta_max 22.50
_diffrn_reflns_theta_min 2.11
_exptl_absorpt_coefficient_mu 3.708
_exptl_absorpt_correction_T_max 0.8622
_exptl_absorpt_correction_T_min 0.7971
_exptl_absorpt_correction_type multi-scan
_exptl_absorpt_process_details 'Bruker SAINT'
_exptl_crystal_colour colorless
_exptl_crystal_density_diffrn 2.270
_exptl_crystal_density_method 'not measured'
_exptl_crystal_description 'rectangular prism'
_exptl_crystal_F_000 10624
_exptl_crystal_size_max 0.06
_exptl_crystal_size_mid 0.04
_exptl_crystal_size_min 0.04
_refine_diff_density_max 2.447
_refine_diff_density_min -1.415
_refine_diff_density_rms 0.133
_refine_ls_extinction_method none
_refine_ls_goodness_of_fit_ref 1.011
_refine_ls_hydrogen_treatment constr
_refine_ls_matrix_type full
_refine_ls_number_parameters 1351
_refine_ls_number_reflns 10685
_refine_ls_number_restraints 0
_refine_ls_restrained_S_all 1.011
_refine_ls_R_factor_all 0.0600
_refine_ls_R_factor_gt 0.0407
_refine_ls_shift/su_max 0.031
_refine_ls_shift/su_mean 0.000
_refine_ls_structure_factor_coef Fsqd
_refine_ls_weighting_details 'calc w=1/[\s^2^(Fo^2^)+(0.0222P)^2^+254.2696P] where P=(Fo^2^+2Fc^2^)/3'
_refine_ls_weighting_scheme calc
_refine_ls_wR_factor_gt 0.0790
_refine_ls_wR_factor_ref 0.0866
_reflns_number_gt 8441
_reflns_number_total 10685
_reflns_threshold_expression >2sigma(I)
_cod_data_source_file om8003509-file002.cif
_cod_data_source_block wyodr03
_cod_depositor_comments
;
The following automatic conversions were performed:

'_symmetry_cell_setting' value 'Monoclinic' changed to 'monoclinic'
according to /home/saulius/struct/CIF-dictionaries/cif_core.dic
dictionary named 'cif_core.dic' version 2.4.1 from 2010-06-29.

Automatic conversion script
Id: cif_fix_values 1715 2011-07-08 13:25:40Z adriana 
;
_cod_original_sg_symbol_H-M C2/c
_cod_database_code 4071742

loop_
_symmetry_equiv_pos_as_xyz
'x, y, z'
'-x, y, -z+1/2'
'x+1/2, y+1/2, z'
'-x+1/2, y+1/2, -z+1/2'
'-x, -y, -z'
'x, -y, z-1/2'
'-x+1/2, -y+1/2, -z'
'x+1/2, -y+1/2, z-1/2'

loop_
_atom_site_label
_atom_site_type_symbol
_atom_site_fract_x
_atom_site_fract_y
_atom_site_fract_z
_atom_site_U_iso_or_equiv
_atom_site_adp_type
_atom_site_occupancy
_atom_site_symmetry_multiplicity
_atom_site_calc_flag
_atom_site_refinement_flags
Pt1 Pt 0.182041(9) -1.18908(3) 0.155884(8) 0.01820(10) Uani 1 1 d .
P1 P 0.19511(6) -1.32063(18) 0.11826(6) 0.0224(5) Uani 1 1 d .
P2 P 0.12526(6) -1.26801(19) 0.15542(6) 0.0272(6) Uani 1 1 d .
O1 O 0.16967(14) -1.0528(4) 0.19054(14) 0.0201(13) Uani 1 1 d .
C1 C 0.2329(2) -1.1167(7) 0.1547(2) 0.025(2) Uani 1 1 d .
H1A H 0.2482 -1.1622 0.1393 0.030 Uiso 1 1 calc R
H1B H 0.2434 -1.1146 0.1790 0.030 Uiso 1 1 calc R
H1C H 0.2310 -1.0391 0.1453 0.030 Uiso 1 1 calc R
C2 C 0.1552(2) -1.3998(8) 0.1026(2) 0.034(2) Uani 1 1 d .
H2A H 0.1447 -1.3625 0.0811 0.041 Uiso 1 1 calc R
H2B H 0.1622 -1.4782 0.0961 0.041 Uiso 1 1 calc R
C3 C 0.1273(2) -1.4034(7) 0.1325(2) 0.031(2) Uani 1 1 d .
H3A H 0.1338 -1.4639 0.1499 0.037 Uiso 1 1 calc R
H3B H 0.1033 -1.4218 0.1220 0.037 Uiso 1 1 calc R
C4 C 0.2248(2) -1.4429(7) 0.1348(2) 0.031(2) Uani 1 1 d .
F4A F 0.20180(14) -1.5137(4) 0.15166(14) 0.0431(14) Uani 1 1 d .
F4B F 0.23746(14) -1.5004(4) 0.10683(13) 0.0390(13) Uani 1 1 d .
C5 C 0.2554(3) -1.4202(8) 0.1610(2) 0.034(2) Uani 1 1 d .
F5A F 0.27921(13) -1.3500(5) 0.14618(14) 0.0460(14) Uani 1 1 d .
F5B F 0.24465(14) -1.3738(4) 0.19092(13) 0.0456(15) Uani 1 1 d .
F5C F 0.27254(15) -1.5167(5) 0.16852(14) 0.0525(16) Uani 1 1 d .
C6 C 0.2178(2) -1.2824(8) 0.0750(2) 0.031(2) Uani 1 1 d .
F6A F 0.25380(12) -1.2725(4) 0.08109(12) 0.0343(13) Uani 1 1 d .
F6B F 0.21293(13) -1.3700(4) 0.05171(12) 0.0381(13) Uani 1 1 d .
C7 C 0.2048(3) -1.1751(9) 0.0566(2) 0.041(3) Uani 1 1 d .
F7A F 0.16881(15) -1.1776(5) 0.05368(14) 0.0550(16) Uani 1 1 d .
F7B F 0.21765(15) -1.1665(5) 0.02426(14) 0.0568(17) Uani 1 1 d .
F7C F 0.21393(16) -1.0824(5) 0.07511(15) 0.0544(16) Uani 1 1 d .
C8 C 0.0908(4) -1.3123(12) 0.1986(6) 0.155(10) Uani 1 1 d .
F8A F 0.07007(14) -1.3988(5) 0.18660(16) 0.0571(17) Uani 1 1 d .
F8B F 0.0692(2) -1.2199(7) 0.2029(2) 0.131(4) Uani 1 1 d .
C9 C 0.1147(3) -1.3233(10) 0.2207(5) 0.090(6) Uani 1 1 d .
F9A F 0.13030(13) -1.2344(4) 0.23553(14) 0.0434(14) Uani 1 1 d .
F9B F 0.08825(17) -1.3719(5) 0.25141(15) 0.0646(18) Uani 1 1 d .
F9C F 0.13806(15) -1.4076(4) 0.21802(15) 0.0509(16) Uani 1 1 d .
C10 C 0.0899(3) -1.1916(12) 0.1271(6) 0.143(10) Uani 1 1 d .
F10A F 0.05702(13) -1.2320(4) 0.13268(18) 0.0598(18) Uani 1 1 d .
F10B F 0.09839(16) -1.2206(7) 0.08664(14) 0.077(2) Uani 1 1 d .
C11 C 0.0925(2) -1.0829(10) 0.1181(3) 0.050(3) Uani 1 1 d .
F11A F 0.06506(13) -1.0347(4) 0.10100(14) 0.0423(14) Uani 1 1 d .
F11B F 0.12265(13) -1.0365(4) 0.10901(14) 0.0388(13) Uani 1 1 d .
F11C F 0.08829(17) -1.0447(7) 0.1584(2) 0.117(4) Uani 1 1 d .
C12 C 0.18000(19) -1.0271(6) 0.2212(2) 0.0139(18) Uani 1 1 d .
C13 C 0.2015(2) -1.1084(7) 0.2454(2) 0.0179(19) Uani 1 1 d .
F13A F 0.23483(11) -1.0677(4) 0.25069(12) 0.0287(12) Uani 1 1 d .
F13B F 0.18685(12) -1.1208(4) 0.27692(11) 0.0241(11) Uani 1 1 d .
F13C F 0.20509(12) -1.2126(4) 0.23115(11) 0.0253(11) Uani 1 1 d .
O2 O 0.17508(13) -0.9337(4) 0.23700(13) 0.0156(12) Uani 1 1 d .
B1 B 0.1596(2) -0.8191(7) 0.2203(2) 0.019(2) Uani 1 1 d .
C14 C 0.1161(2) -0.8263(6) 0.2163(2) 0.0171(19) Uani 1 1 d .
C15 C 0.0975(2) -0.7318(7) 0.2022(2) 0.022(2) Uani 1 1 d .
F15 F 0.11691(12) -0.6415(4) 0.19033(12) 0.0275(11) Uani 1 1 d .
C16 C 0.0607(2) -0.7228(7) 0.1989(2) 0.024(2) Uani 1 1 d .
F16 F 0.04506(12) -0.6308(4) 0.18421(13) 0.0342(13) Uani 1 1 d .
C17 C 0.0400(2) -0.8107(7) 0.2115(2) 0.028(2) Uani 1 1 d .
F17 F 0.00372(12) -0.8032(4) 0.20920(14) 0.0416(14) Uani 1 1 d .
C18 C 0.0566(2) -0.9056(7) 0.2257(2) 0.023(2) Uani 1 1 d .
F18 F 0.03664(12) -0.9925(4) 0.23746(13) 0.0327(12) Uani 1 1 d .
C19 C 0.0933(2) -0.9112(7) 0.2275(2) 0.020(2) Uani 1 1 d .
F19 F 0.10746(11) -1.0090(4) 0.24144(12) 0.0255(11) Uani 1 1 d .
C20 C 0.16791(19) -0.7281(6) 0.25306(19) 0.0129(18) Uani 1 1 d .
C21 C 0.1820(2) -0.6207(7) 0.2497(2) 0.0187(19) Uani 1 1 d .
F21 F 0.19166(12) -0.5817(3) 0.21735(12) 0.0255(11) Uani 1 1 d .
C22 C 0.1870(2) -0.5462(7) 0.2781(2) 0.023(2) Uani 1 1 d .
F22 F 0.20174(12) -0.4431(4) 0.27262(13) 0.0314(12) Uani 1 1 d .
C23 C 0.1784(2) -0.5790(7) 0.3119(2) 0.020(2) Uani 1 1 d .
F23 F 0.18421(12) -0.5099(4) 0.34005(12) 0.0310(12) Uani 1 1 d .
C24 C 0.1632(2) -0.6846(6) 0.3169(2) 0.020(2) Uani 1 1 d .
F24 F 0.15369(13) -0.7176(4) 0.34977(12) 0.0294(12) Uani 1 1 d .
C25 C 0.1582(2) -0.7557(6) 0.2876(2) 0.019(2) Uani 1 1 d .
F25 F 0.14273(12) -0.8572(4) 0.29447(11) 0.0263(11) Uani 1 1 d .
C26 C 0.1814(2) -0.8015(6) 0.1837(2) 0.0166(19) Uani 1 1 d .
C27 C 0.1671(2) -0.8101(7) 0.1495(2) 0.024(2) Uani 1 1 d .
F27 F 0.13155(12) -0.8240(4) 0.14333(11) 0.0302(12) Uani 1 1 d .
C28 C 0.1874(3) -0.8100(8) 0.1190(2) 0.035(2) Uani 1 1 d .
F28 F 0.17203(15) -0.8218(5) 0.08609(13) 0.0534(16) Uani 1 1 d .
C29 C 0.2243(3) -0.8012(7) 0.1226(2) 0.035(2) Uani 1 1 d .
F29 F 0.24471(15) -0.8039(5) 0.09317(14) 0.0585(17) Uani 1 1 d .
C30 C 0.2402(2) -0.7895(7) 0.1561(2) 0.029(2) Uani 1 1 d .
F30 F 0.27574(13) -0.7792(4) 0.15949(13) 0.0389(13) Uani 1 1 d .
C31 C 0.2187(2) -0.7914(7) 0.1851(2) 0.024(2) Uani 1 1 d .
F31 F 0.23568(11) -0.7848(4) 0.21767(12) 0.0277(12) Uani 1 1 d .
Pt2 Pt 0.596599(9) 0.34446(3) 0.428464(8) 0.01808(10) Uani 1 1 d .
P3 P 0.59308(6) 0.41687(18) 0.37099(6) 0.0233(5) Uani 1 1 d .
P4 P 0.63431(6) 0.48050(19) 0.43930(6) 0.0223(5) Uani 1 1 d .
O3 O 0.56089(15) 0.2073(4) 0.41920(13) 0.0192(13) Uani 1 1 d .
C32 C 0.6028(2) 0.2779(7) 0.4799(2) 0.028(2) Uani 1 1 d .
H32A H 0.5800 0.2837 0.4923 0.042 Uiso 1 1 calc R
H32B H 0.6213 0.3209 0.4932 0.042 Uiso 1 1 calc R
H32C H 0.6099 0.1979 0.4785 0.042 Uiso 1 1 calc R
C33 C 0.6147(2) 0.5562(7) 0.3716(2) 0.031(2) Uani 1 1 d .
H33A H 0.6232 0.5745 0.3475 0.037 Uiso 1 1 calc R
H33B H 0.5971 0.6151 0.3784 0.037 Uiso 1 1 calc R
C34 C 0.6465(2) 0.5569(8) 0.3984(2) 0.031(2) Uani 1 1 d .
H34A H 0.6531 0.6363 0.4044 0.038 Uiso 1 1 calc R
H34B H 0.6674 0.5199 0.3877 0.038 Uiso 1 1 calc R
C35 C 0.6223(4) 0.3412(9) 0.3372(3) 0.072(4) Uani 1 1 d .
F35A F 0.61228(16) 0.3732(4) 0.30366(12) 0.0456(15) Uani 1 1 d .
F35B F 0.65900(13) 0.3755(6) 0.34445(14) 0.0590(18) Uani 1 1 d .
C36 C 0.6273(3) 0.2234(9) 0.3402(2) 0.040(3) Uani 1 1 d .
F36A F 0.64348(14) 0.1761(4) 0.31296(13) 0.0423(14) Uani 1 1 d .
F36B F 0.63987(15) 0.1847(4) 0.37057(14) 0.0460(14) Uani 1 1 d .
F36C F 0.59158(18) 0.1779(6) 0.33873(16) 0.078(2) Uani 1 1 d .
C37 C 0.5521(3) 0.4464(9) 0.3412(3) 0.053(3) Uani 1 1 d .
F37A F 0.54398(18) 0.3505(6) 0.32062(16) 0.077(2) Uani 1 1 d .
F37B F 0.55768(14) 0.5360(5) 0.31764(13) 0.0501(15) Uani 1 1 d .
C38 C 0.5210(3) 0.4717(9) 0.3612(3) 0.053(3) Uani 1 1 d .
F38A F 0.52901(15) 0.5577(4) 0.38463(15) 0.0545(16) Uani 1 1 d .
F38B F 0.49222(14) 0.5078(5) 0.33896(16) 0.0574(17) Uani 1 1 d .
F38C F 0.51097(13) 0.3815(4) 0.37990(14) 0.0406(14) Uani 1 1 d .
C39 C 0.6181(2) 0.6038(7) 0.4669(2) 0.025(2) Uani 1 1 d .
F39A F 0.59866(12) 0.6700(4) 0.44363(12) 0.0326(12) Uani 1 1 d .
F39B F 0.64653(12) 0.6674(4) 0.47869(12) 0.0301(12) Uani 1 1 d .
C40 C 0.5947(2) 0.5828(7) 0.4988(2) 0.029(2) Uani 1 1 d .
F40A F 0.56440(13) 0.5314(4) 0.48855(13) 0.0389(13) Uani 1 1 d .
F40B F 0.58624(13) 0.6818(4) 0.51412(13) 0.0385(13) Uani 1 1 d .
F40C F 0.61160(13) 0.5191(4) 0.52315(12) 0.0356(13) Uani 1 1 d .
C41 C 0.6797(2) 0.4527(8) 0.4618(2) 0.034(2) Uani 1 1 d .
F41A F 0.67682(13) 0.4460(4) 0.49763(13) 0.0375(13) Uani 1 1 d .
F41B F 0.70159(13) 0.5405(4) 0.45430(14) 0.0415(14) Uani 1 1 d .
C42 C 0.6984(3) 0.3472(9) 0.4487(3) 0.044(3) Uani 1 1 d .
F42A F 0.73221(14) 0.3431(5) 0.46114(16) 0.0591(17) Uani 1 1 d .
F42B F 0.68233(15) 0.2519(5) 0.45900(17) 0.0601(17) Uani 1 1 d .
F42C F 0.69877(14) 0.3475(5) 0.41278(15) 0.0548(16) Uani 1 1 d .
C43 C 0.5305(2) 0.1839(6) 0.4301(2) 0.0182(19) Uani 1 1 d .
C44 C 0.5086(2) 0.2671(7) 0.4524(2) 0.023(2) Uani 1 1 d .
F44A F 0.47464(12) 0.2700(4) 0.44126(13) 0.0338(13) Uani 1 1 d .
F44B F 0.50966(14) 0.2336(4) 0.48641(12) 0.0355(13) Uani 1 1 d .
F44C F 0.52117(12) 0.3728(4) 0.45201(12) 0.0281(12) Uani 1 1 d .
O4 O 0.51430(13) 0.0907(4) 0.42636(13) 0.0167(12) Uani 1 1 d .
B2 B 0.5299(3) -0.0249(8) 0.4125(2) 0.020(2) Uani 1 1 d .
C45 C 0.4970(2) -0.1140(6) 0.4196(2) 0.0168(19) Uani 1 1 d .
C46 C 0.4622(2) -0.0872(7) 0.4091(2) 0.020(2) Uani 1 1 d .
F46 F 0.45508(11) 0.0156(4) 0.39357(12) 0.0251(11) Uani 1 1 d .
C47 C 0.4331(2) -0.1567(7) 0.4138(2) 0.022(2) Uani 1 1 d .
F47 F 0.39943(12) -0.1232(4) 0.40377(13) 0.0328(12) Uani 1 1 d .
C48 C 0.4380(2) -0.2636(7) 0.4282(2) 0.025(2) Uani 1 1 d .
F48 F 0.40958(12) -0.3323(4) 0.43291(12) 0.0306(12) Uani 1 1 d .
C49 C 0.4720(2) -0.2971(7) 0.4383(2) 0.022(2) Uani 1 1 d .
F49 F 0.47731(13) -0.4009(4) 0.45276(12) 0.0313(12) Uani 1 1 d .
C50 C 0.5003(2) -0.2217(7) 0.4337(2) 0.022(2) Uani 1 1 d .
F50 F 0.53287(12) -0.2624(3) 0.44506(12) 0.0266(12) Uani 1 1 d .
C51 C 0.5664(2) -0.0428(6) 0.4370(2) 0.020(2) Uani 1 1 d .
C52 C 0.5645(2) -0.0503(6) 0.4742(2) 0.022(2) Uani 1 1 d .
F52 F 0.53178(13) -0.0472(4) 0.48892(12) 0.0313(12) Uani 1 1 d .
C53 C 0.5936(3) -0.0592(7) 0.4973(3) 0.035(2) Uani 1 1 d .
F53 F 0.58914(15) -0.0678(4) 0.53297(13) 0.0446(14) Uani 1 1 d .
C54 C 0.6269(3) -0.0615(8) 0.4840(3) 0.039(3) Uani 1 1 d .
F54 F 0.65601(15) -0.0721(5) 0.50639(16) 0.0603(18) Uani 1 1 d .
C55 C 0.6312(3) -0.0531(8) 0.4480(3) 0.042(3) Uani 1 1 d .
F55 F 0.66440(14) -0.0554(5) 0.43414(16) 0.0570(17) Uani 1 1 d .
C56 C 0.6014(2) -0.0437(7) 0.4248(2) 0.026(2) Uani 1 1 d .
F56 F 0.60834(12) -0.0318(4) 0.39006(13) 0.0330(12) Uani 1 1 d .
C57 C 0.5347(2) -0.0249(6) 0.3694(2) 0.0179(19) Uani 1 1 d .
C58 C 0.5493(2) -0.1194(7) 0.3527(2) 0.023(2) Uani 1 1 d .
F58 F 0.56126(12) -0.2067(4) 0.37375(12) 0.0305(12) Uani 1 1 d .
C59 C 0.5527(2) -0.1312(7) 0.3167(2) 0.027(2) Uani 1 1 d .
F59 F 0.56829(13) -0.2244(4) 0.30249(13) 0.0396(14) Uani 1 1 d .
C60 C 0.5392(2) -0.0490(8) 0.2942(2) 0.029(2) Uani 1 1 d .
F60 F 0.54124(14) -0.0599(5) 0.25848(13) 0.0448(14) Uani 1 1 d .
C61 C 0.5242(2) 0.0475(7) 0.3084(2) 0.021(2) Uani 1 1 d .
F61 F 0.51116(13) 0.1299(4) 0.28721(12) 0.0353(13) Uani 1 1 d .
C62 C 0.5222(2) 0.0569(7) 0.3452(2) 0.020(2) Uani 1 1 d .
F62 F 0.50721(11) 0.1548(4) 0.35730(11) 0.0246(11) Uani 1 1 d .

loop_
_atom_site_aniso_label
_atom_site_aniso_U_11
_atom_site_aniso_U_22
_atom_site_aniso_U_33
_atom_site_aniso_U_23
_atom_site_aniso_U_13
_atom_site_aniso_U_12
Pt1 0.0200(2) 0.01806(18) 0.01644(18) -0.00033(14) -0.00127(14) 0.00137(15)
P1 0.0219(13) 0.0249(13) 0.0203(12) -0.0031(10) -0.0018(10) 0.0006(10)
P2 0.0236(14) 0.0206(13) 0.0380(15) 0.0074(11) 0.0089(12) 0.0044(10)
O1 0.022(3) 0.019(3) 0.019(3) 0.000(3) -0.003(3) 0.003(3)
C1 0.024(5) 0.026(5) 0.025(5) 0.000(4) 0.002(4) -0.003(4)
C2 0.030(6) 0.046(6) 0.027(5) -0.016(5) 0.004(5) -0.008(5)
C3 0.020(5) 0.039(6) 0.033(6) -0.014(4) -0.002(4) -0.009(4)
C4 0.032(6) 0.028(5) 0.034(6) 0.005(5) 0.013(5) 0.009(5)
F4A 0.046(3) 0.031(3) 0.052(4) 0.010(3) 0.018(3) 0.001(3)
F4B 0.048(3) 0.035(3) 0.034(3) -0.006(3) 0.014(3) 0.014(3)
C5 0.033(6) 0.035(6) 0.033(6) -0.001(5) 0.001(5) 0.011(5)
F5A 0.029(3) 0.055(4) 0.053(4) -0.005(3) -0.007(3) 0.002(3)
F5B 0.058(4) 0.052(4) 0.027(3) -0.008(3) -0.004(3) 0.027(3)
F5C 0.066(4) 0.054(4) 0.038(3) 0.008(3) -0.004(3) 0.039(3)
C6 0.019(6) 0.042(6) 0.032(6) 0.000(5) -0.002(4) -0.003(4)
F6A 0.026(3) 0.047(3) 0.030(3) -0.001(2) 0.006(2) -0.001(2)
F6B 0.041(3) 0.051(3) 0.022(3) -0.009(3) -0.003(2) 0.001(3)
C7 0.046(7) 0.052(7) 0.024(6) 0.015(5) 0.002(5) 0.007(6)
F7A 0.044(4) 0.083(5) 0.038(3) 0.015(3) -0.001(3) 0.030(3)
F7B 0.064(4) 0.078(4) 0.028(3) 0.021(3) 0.012(3) 0.013(3)
F7C 0.085(5) 0.035(3) 0.043(4) 0.013(3) 0.004(3) 0.007(3)
C8 0.096(12) 0.071(10) 0.29(2) -0.128(14) -0.129(15) 0.061(9)
F8A 0.031(3) 0.062(4) 0.077(4) -0.033(3) -0.012(3) -0.008(3)
F8B 0.100(6) 0.114(6) 0.173(8) -0.111(6) -0.095(6) 0.085(5)
C9 0.027(7) 0.049(8) 0.191(16) -0.060(9) -0.050(9) 0.012(6)
F9A 0.035(3) 0.039(3) 0.058(4) -0.022(3) 0.012(3) -0.019(3)
F9B 0.071(4) 0.086(5) 0.038(4) 0.026(3) 0.015(3) 0.001(4)
F9C 0.053(4) 0.038(3) 0.060(4) -0.014(3) -0.023(3) 0.023(3)
C10 0.020(8) 0.081(10) 0.33(3) 0.135(15) -0.032(11) -0.018(7)
F10A 0.018(3) 0.032(3) 0.130(6) 0.012(3) 0.006(3) -0.006(3)
F10B 0.042(4) 0.175(8) 0.015(3) -0.020(4) 0.000(3) 0.005(4)
C11 0.015(6) 0.073(8) 0.064(8) 0.047(7) -0.001(5) -0.005(6)
F11A 0.030(3) 0.045(3) 0.051(4) 0.009(3) -0.014(3) 0.004(3)
F11B 0.030(3) 0.036(3) 0.050(3) 0.014(3) -0.004(3) -0.012(3)
F11C 0.046(4) 0.148(7) 0.155(8) -0.129(6) -0.027(5) 0.028(4)
C12 0.007(4) 0.017(5) 0.018(5) 0.003(4) 0.001(4) -0.001(4)
C13 0.019(5) 0.021(5) 0.014(5) 0.003(4) 0.005(4) 0.000(4)
F13A 0.013(3) 0.029(3) 0.043(3) 0.002(2) -0.005(2) 0.001(2)
F13B 0.030(3) 0.023(3) 0.019(3) 0.004(2) -0.001(2) 0.002(2)
F13C 0.033(3) 0.019(3) 0.023(3) -0.001(2) -0.007(2) 0.006(2)
O2 0.014(3) 0.014(3) 0.020(3) -0.002(2) 0.000(2) 0.002(2)
B1 0.019(6) 0.014(5) 0.023(5) 0.009(4) -0.002(4) 0.002(4)
C14 0.022(5) 0.014(5) 0.015(4) 0.002(4) 0.001(4) 0.005(4)
C15 0.025(6) 0.020(5) 0.022(5) -0.005(4) 0.004(4) -0.003(4)
F15 0.027(3) 0.019(3) 0.036(3) 0.005(2) -0.004(2) 0.000(2)
C16 0.024(6) 0.022(5) 0.027(5) 0.002(4) -0.006(4) 0.011(4)
F16 0.030(3) 0.030(3) 0.042(3) 0.004(2) -0.004(2) 0.013(2)
C17 0.023(6) 0.034(6) 0.026(5) -0.012(4) 0.004(4) 0.006(5)
F17 0.011(3) 0.057(4) 0.057(4) 0.006(3) 0.003(2) 0.011(2)
C18 0.014(5) 0.023(5) 0.031(5) -0.001(4) 0.006(4) -0.004(4)
F18 0.020(3) 0.041(3) 0.038(3) 0.009(3) 0.007(2) -0.003(2)
C19 0.025(6) 0.022(5) 0.013(4) 0.002(4) 0.002(4) 0.004(4)
F19 0.022(3) 0.024(3) 0.031(3) 0.009(2) 0.001(2) 0.000(2)
C20 0.006(4) 0.020(5) 0.013(4) 0.000(4) 0.000(4) 0.000(3)
C21 0.019(5) 0.020(5) 0.017(5) 0.000(4) 0.002(4) 0.001(4)
F21 0.032(3) 0.018(3) 0.027(3) 0.005(2) 0.007(2) -0.002(2)
C22 0.018(5) 0.013(5) 0.037(6) 0.005(4) 0.004(4) 0.003(4)
F22 0.036(3) 0.017(3) 0.042(3) -0.002(2) 0.008(3) -0.006(2)
C23 0.015(5) 0.019(5) 0.025(5) -0.009(4) -0.008(4) 0.010(4)
F23 0.034(3) 0.025(3) 0.035(3) -0.011(2) -0.002(2) -0.002(2)
C24 0.020(5) 0.013(5) 0.027(5) 0.001(4) 0.005(4) 0.002(4)
F24 0.044(3) 0.024(3) 0.020(3) 0.001(2) 0.005(2) 0.000(2)
C25 0.016(5) 0.008(4) 0.032(5) 0.000(4) 0.002(4) -0.001(4)
F25 0.040(3) 0.018(3) 0.021(3) -0.001(2) 0.006(2) -0.006(2)
C26 0.016(5) 0.012(4) 0.022(5) 0.004(4) 0.006(4) 0.000(4)
C27 0.014(5) 0.029(5) 0.029(6) 0.000(4) -0.001(4) -0.005(4)
F27 0.029(3) 0.041(3) 0.021(3) -0.002(2) 0.000(2) -0.010(2)
C28 0.039(6) 0.046(6) 0.020(5) 0.006(5) 0.000(5) -0.013(5)
F28 0.057(4) 0.081(4) 0.022(3) 0.002(3) 0.003(3) -0.018(3)
C29 0.044(7) 0.031(6) 0.030(6) 0.008(4) 0.025(5) -0.004(5)
F29 0.054(4) 0.081(4) 0.042(4) 0.001(3) 0.026(3) -0.023(3)
C30 0.017(6) 0.027(5) 0.042(6) -0.006(4) 0.006(5) -0.002(4)
F30 0.025(3) 0.043(3) 0.049(3) -0.002(3) 0.015(3) -0.003(2)
C31 0.028(6) 0.018(5) 0.025(5) -0.007(4) 0.000(5) -0.001(4)
F31 0.017(3) 0.031(3) 0.035(3) 0.000(2) 0.002(2) 0.003(2)
Pt2 0.01712(19) 0.01921(18) 0.01794(18) -0.00145(14) 0.00121(14) 0.00003(14)
P3 0.0271(14) 0.0199(12) 0.0228(13) -0.0017(10) -0.0039(11) 0.0049(10)
P4 0.0181(13) 0.0286(13) 0.0204(12) -0.0022(10) 0.0017(10) -0.0020(10)
O3 0.019(3) 0.020(3) 0.019(3) -0.002(2) 0.001(3) -0.003(3)
C32 0.045(6) 0.020(5) 0.020(5) 0.008(4) -0.004(4) -0.002(4)
C33 0.036(6) 0.034(5) 0.021(5) 0.006(4) 0.002(4) -0.003(4)
C34 0.024(5) 0.040(6) 0.031(5) 0.006(4) 0.004(4) -0.015(4)
C35 0.147(14) 0.050(8) 0.019(6) 0.004(5) 0.007(7) 0.056(8)
F35A 0.088(4) 0.031(3) 0.018(3) 0.004(2) 0.000(3) 0.003(3)
F35B 0.011(3) 0.127(6) 0.038(3) -0.014(4) 0.007(3) -0.012(3)
C36 0.042(7) 0.057(7) 0.020(6) 0.000(5) 0.003(5) 0.020(6)
F36A 0.052(4) 0.045(3) 0.031(3) -0.008(3) 0.013(3) 0.012(3)
F36B 0.065(4) 0.036(3) 0.038(3) 0.007(3) 0.010(3) 0.019(3)
F36C 0.081(5) 0.096(5) 0.060(4) -0.027(4) 0.026(4) -0.063(4)
C37 0.060(8) 0.039(7) 0.059(8) 0.002(6) 0.005(6) -0.019(6)
F37A 0.096(5) 0.082(5) 0.054(4) -0.030(4) 0.020(4) -0.050(4)
F37B 0.053(4) 0.066(4) 0.031(3) 0.019(3) 0.005(3) -0.020(3)
C38 0.077(9) 0.031(6) 0.053(7) 0.005(6) 0.025(7) -0.010(6)
F38A 0.065(4) 0.036(3) 0.064(4) -0.025(3) 0.025(3) -0.008(3)
F38B 0.028(3) 0.081(4) 0.062(4) 0.011(3) -0.013(3) 0.017(3)
F38C 0.036(3) 0.038(3) 0.048(3) 0.019(3) -0.003(3) -0.011(3)
C39 0.023(5) 0.027(5) 0.026(5) 0.001(4) 0.000(4) -0.007(4)
F39A 0.037(3) 0.026(3) 0.034(3) 0.006(2) -0.006(2) 0.005(2)
F39B 0.030(3) 0.027(3) 0.033(3) 0.000(2) -0.001(2) -0.008(2)
C40 0.031(6) 0.022(5) 0.034(6) 0.005(5) 0.004(5) -0.001(5)
F40A 0.032(3) 0.042(3) 0.044(3) -0.009(3) 0.014(3) -0.009(3)
F40B 0.049(3) 0.029(3) 0.038(3) -0.013(2) 0.008(3) 0.003(3)
F40C 0.050(3) 0.030(3) 0.027(3) 0.005(2) 0.005(3) 0.001(3)
C41 0.037(6) 0.031(6) 0.033(6) -0.008(5) -0.002(5) 0.003(5)
F41A 0.035(3) 0.048(3) 0.029(3) -0.002(3) -0.009(3) 0.006(3)
F41B 0.024(3) 0.053(4) 0.047(3) -0.009(3) 0.001(3) -0.012(3)
C42 0.026(6) 0.052(7) 0.055(8) -0.004(6) -0.006(5) 0.012(5)
F42A 0.035(4) 0.075(4) 0.066(4) -0.026(3) -0.017(3) 0.023(3)
F42B 0.048(4) 0.037(4) 0.095(5) -0.007(3) -0.005(4) 0.016(3)
F42C 0.041(4) 0.075(4) 0.048(4) -0.025(3) -0.005(3) 0.020(3)
C43 0.024(5) 0.012(5) 0.018(5) 0.006(4) -0.012(4) 0.001(4)
C44 0.029(6) 0.017(5) 0.023(5) 0.001(4) 0.004(4) -0.006(4)
F44A 0.017(3) 0.031(3) 0.053(3) -0.012(3) 0.003(3) 0.004(2)
F44B 0.056(4) 0.035(3) 0.017(3) -0.004(2) 0.016(2) -0.004(3)
F44C 0.032(3) 0.019(3) 0.034(3) -0.001(2) 0.007(2) -0.001(2)
O4 0.020(3) 0.017(3) 0.013(3) -0.001(2) -0.002(2) 0.001(3)
B2 0.027(6) 0.013(5) 0.021(6) 0.000(4) -0.003(5) 0.006(4)
C45 0.018(5) 0.018(5) 0.014(4) -0.004(4) 0.001(4) 0.000(4)
C46 0.021(5) 0.017(5) 0.022(5) 0.005(4) -0.004(4) 0.002(4)
F46 0.021(3) 0.019(3) 0.035(3) 0.011(2) -0.006(2) 0.004(2)
C47 0.019(5) 0.030(5) 0.016(5) 0.002(4) -0.002(4) 0.003(4)
F47 0.023(3) 0.026(3) 0.049(3) 0.006(2) -0.007(2) -0.003(2)
C48 0.033(6) 0.016(5) 0.028(5) 0.002(4) 0.002(4) -0.010(4)
F48 0.032(3) 0.023(3) 0.037(3) 0.003(2) 0.001(2) -0.009(2)
C49 0.034(6) 0.015(5) 0.018(5) 0.005(4) -0.002(4) 0.004(4)
F49 0.046(3) 0.015(3) 0.033(3) 0.004(2) -0.008(3) 0.000(2)
C50 0.016(5) 0.028(5) 0.020(5) -0.005(4) -0.002(4) 0.008(4)
F50 0.027(3) 0.016(2) 0.037(3) 0.005(2) -0.006(2) 0.006(2)
C51 0.027(6) 0.009(4) 0.025(5) -0.002(4) -0.005(4) 0.006(4)
C52 0.020(5) 0.017(5) 0.029(6) -0.001(4) -0.005(5) 0.004(4)
F52 0.038(3) 0.033(3) 0.023(3) 0.000(2) 0.000(2) -0.002(2)
C53 0.044(7) 0.021(5) 0.038(7) -0.011(4) -0.016(6) -0.003(5)
F53 0.063(4) 0.044(3) 0.026(3) 0.000(3) -0.018(3) 0.000(3)
C54 0.036(7) 0.029(6) 0.049(7) 0.006(5) -0.027(6) 0.003(5)
F54 0.044(4) 0.067(4) 0.068(4) 0.005(3) -0.035(3) 0.006(3)
C55 0.023(6) 0.042(6) 0.059(8) 0.001(5) -0.008(6) 0.002(5)
F55 0.024(3) 0.073(4) 0.074(4) 0.001(3) -0.012(3) 0.008(3)
C56 0.026(6) 0.020(5) 0.032(6) -0.003(4) -0.004(5) 0.001(4)
F56 0.018(3) 0.041(3) 0.040(3) 0.005(3) 0.001(2) 0.002(2)
C57 0.013(5) 0.015(5) 0.025(5) 0.001(4) 0.001(4) -0.003(4)
C58 0.016(5) 0.019(5) 0.035(6) -0.001(4) 0.003(4) 0.002(4)
F58 0.033(3) 0.021(3) 0.038(3) -0.001(2) 0.001(2) 0.008(2)
C59 0.018(5) 0.025(5) 0.037(6) -0.018(5) 0.006(4) 0.001(4)
F59 0.035(3) 0.037(3) 0.047(3) -0.022(3) 0.007(3) 0.004(3)
C60 0.030(6) 0.044(6) 0.013(5) -0.009(5) -0.001(4) -0.004(5)
F60 0.049(4) 0.065(4) 0.021(3) -0.015(3) 0.004(3) -0.001(3)
C61 0.026(5) 0.026(5) 0.012(5) 0.005(4) -0.008(4) -0.006(4)
F61 0.041(3) 0.044(3) 0.020(3) 0.004(2) -0.006(2) 0.002(3)
C62 0.016(5) 0.020(5) 0.025(5) -0.004(4) 0.003(4) 0.000(4)
F62 0.027(3) 0.024(3) 0.023(3) 0.000(2) 0.001(2) 0.006(2)

loop_
_atom_type_symbol
_atom_type_description
_atom_type_scat_dispersion_real
_atom_type_scat_dispersion_imag
_atom_type_scat_source
C C 0.0033 0.0016 'International Tables Vol C Tables 4.2.6.8 and 6.1.1.4'
H H 0.0000 0.0000 'International Tables Vol C Tables 4.2.6.8 and 6.1.1.4'
B B 0.0013 0.0007 'International Tables Vol C Tables 4.2.6.8 and 6.1.1.4'
O O 0.0106 0.0060 'International Tables Vol C Tables 4.2.6.8 and 6.1.1.4'
F F 0.0171 0.0103 'International Tables Vol C Tables 4.2.6.8 and 6.1.1.4'
P P 0.1023 0.0942 'International Tables Vol C Tables 4.2.6.8 and 6.1.1.4'
Pt Pt -1.7033 8.3905 'International Tables Vol C Tables 4.2.6.8 and 6.1.1.4'

loop_
_geom_angle_atom_site_label_1
_geom_angle_atom_site_label_2
_geom_angle_atom_site_label_3
_geom_angle
C1 Pt1 O1 85.2(3)
C1 Pt1 P1 93.4(2)
O1 Pt1 P1 176.73(15)
C1 Pt1 P2 178.3(2)
O1 Pt1 P2 95.40(15)
P1 Pt1 P2 85.96(8)
C2 P1 C6 102.9(4)
C2 P1 C4 100.3(4)
C6 P1 C4 100.8(4)
C2 P1 Pt1 112.1(3)
C6 P1 Pt1 120.0(3)
C4 P1 Pt1 117.9(3)
C3 P2 C10 100.9(7)
C3 P2 C8 100.1(4)
C10 P2 C8 96.5(7)
C3 P2 Pt1 107.9(3)
C10 P2 Pt1 116.0(4)
C8 P2 Pt1 130.9(4)
C12 O1 Pt1 133.2(5)
Pt1 C1 H1A 109.5
Pt1 C1 H1B 109.5
H1A C1 H1B 109.5
Pt1 C1 H1C 109.5
H1A C1 H1C 109.5
H1B C1 H1C 109.5
C3 C2 P1 109.8(5)
C3 C2 H2A 109.7
P1 C2 H2A 109.7
C3 C2 H2B 109.7
P1 C2 H2B 109.7
H2A C2 H2B 108.2
C2 C3 P2 110.7(6)
C2 C3 H3A 109.5
P2 C3 H3A 109.5
C2 C3 H3B 109.5
P2 C3 H3B 109.5
H3A C3 H3B 108.1
F4B C4 F4A 107.0(7)
F4B C4 C5 108.6(7)
F4A C4 C5 106.3(7)
F4B C4 P1 110.0(6)
F4A C4 P1 104.2(6)
C5 C4 P1 120.0(6)
F5B C5 F5C 109.1(7)
F5B C5 F5A 108.3(8)
F5C C5 F5A 107.0(7)
F5B C5 C4 112.6(8)
F5C C5 C4 109.8(8)
F5A C5 C4 109.8(7)
F6B C6 F6A 106.6(7)
F6B C6 C7 107.8(7)
F6A C6 C7 108.0(7)
F6B C6 P1 108.2(6)
F6A C6 P1 109.7(6)
C7 C6 P1 116.2(7)
F7B C7 F7C 108.6(8)
F7B C7 F7A 108.2(7)
F7C C7 F7A 107.7(8)
F7B C7 C6 111.2(8)
F7C C7 C6 111.9(7)
F7A C7 C6 109.1(8)
C9 C8 F8A 123.7(15)
C9 C8 F8B 115.7(12)
F8A C8 F8B 107.7(11)
C9 C8 P2 95.5(14)
F8A C8 P2 106.3(11)
F8B C8 P2 105.2(13)
C8 C9 F9A 121.0(12)
C8 C9 F9C 120.3(12)
F9A C9 F9C 110.1(8)
C8 C9 F9B 94.0(14)
F9A C9 F9B 104.5(11)
F9C C9 F9B 101.6(10)
C11 C10 F10A 117.2(11)
C11 C10 F10B 86.9(12)
F10A C10 F10B 106.2(14)
C11 C10 P2 122.9(10)
F10A C10 P2 111.9(9)
F10B C10 P2 106.0(10)
F11B C11 F11A 110.9(7)
F11B C11 C10 122.7(10)
F11A C11 C10 118.4(10)
F11B C11 F11C 103.7(8)
F11A C11 F11C 104.1(8)
C10 C11 F11C 91.2(13)
O1 C12 O2 126.9(7)
O1 C12 C13 122.7(7)
O2 C12 C13 110.4(7)
F13B C13 F13A 108.1(6)
F13B C13 F13C 107.5(6)
F13A C13 F13C 106.5(6)
F13B C13 C12 111.9(6)
F13A C13 C12 109.5(6)
F13C C13 C12 113.1(6)
C12 O2 B1 127.6(6)
O2 B1 C26 104.8(6)
O2 B1 C14 110.0(6)
C26 B1 C14 116.7(7)
O2 B1 C20 101.5(6)
C26 B1 C20 117.1(7)
C14 B1 C20 105.6(6)
C19 C14 C15 112.7(7)
C19 C14 B1 128.9(7)
C15 C14 B1 118.2(7)
F15 C15 C16 116.4(7)
F15 C15 C14 118.6(7)
C16 C15 C14 125.0(8)
F16 C16 C15 121.3(8)
F16 C16 C17 120.3(7)
C15 C16 C17 118.4(7)
F17 C17 C18 121.1(8)
F17 C17 C16 119.6(8)
C18 C17 C16 119.3(8)
F18 C18 C19 120.4(7)
F18 C18 C17 119.7(7)
C19 C18 C17 119.8(8)
F19 C19 C18 115.8(7)
F19 C19 C14 119.4(7)
C18 C19 C14 124.8(7)
C21 C20 C25 114.1(7)
C21 C20 B1 126.3(7)
C25 C20 B1 119.5(7)
F21 C21 C20 120.3(7)
F21 C21 C22 116.1(7)
C20 C21 C22 123.6(7)
F22 C22 C23 120.0(7)
F22 C22 C21 119.9(7)
C23 C22 C21 120.1(7)
F23 C23 C22 121.2(7)
F23 C23 C24 119.7(7)
C22 C23 C24 119.1(7)
F24 C24 C23 120.1(7)
F24 C24 C25 121.0(7)
C23 C24 C25 118.9(8)
F25 C25 C24 115.6(7)
F25 C25 C20 120.2(7)
C24 C25 C20 124.2(7)
C27 C26 C31 113.7(7)
C27 C26 B1 125.8(7)
C31 C26 B1 120.0(7)
F27 C27 C26 121.4(7)
F27 C27 C28 114.6(7)
C26 C27 C28 123.9(8)
F28 C28 C29 119.6(8)
F28 C28 C27 121.4(8)
C29 C28 C27 119.0(8)
F29 C29 C30 120.1(9)
F29 C29 C28 119.8(8)
C30 C29 C28 120.1(8)
F30 C30 C31 121.9(8)
F30 C30 C29 120.1(8)
C31 C30 C29 118.0(8)
F31 C31 C30 116.2(7)
F31 C31 C26 118.6(7)
C30 C31 C26 125.3(8)
C32 Pt2 O3 85.4(3)
C32 Pt2 P4 92.8(2)
O3 Pt2 P4 177.79(15)
C32 Pt2 P3 176.9(3)
O3 Pt2 P3 96.21(15)
P4 Pt2 P3 85.57(8)
C33 P3 C37 101.1(4)
C33 P3 C35 99.6(5)
C37 P3 C35 99.3(5)
C33 P3 Pt2 107.7(3)
C37 P3 Pt2 129.6(4)
C35 P3 Pt2 115.1(3)
C34 P4 C39 99.7(4)
C34 P4 C41 102.6(4)
C39 P4 C41 100.5(4)
C34 P4 Pt2 112.2(3)
C39 P4 Pt2 117.1(3)
C41 P4 Pt2 121.6(3)
C43 O3 Pt2 133.5(5)
Pt2 C32 H32A 109.5
Pt2 C32 H32B 109.5
H32A C32 H32B 109.5
Pt2 C32 H32C 109.5
H32A C32 H32C 109.5
H32B C32 H32C 109.5
C34 C33 P3 110.3(6)
C34 C33 H33A 109.6
P3 C33 H33A 109.6
C34 C33 H33B 109.6
P3 C33 H33B 109.6
H33A C33 H33B 108.1
C33 C34 P4 109.8(6)
C33 C34 H34A 109.7
P4 C34 H34A 109.7
C33 C34 H34B 109.7
P4 C34 H34B 109.7
H34A C34 H34B 108.2
F35A C35 C36 112.6(9)
F35A C35 F35B 109.6(10)
C36 C35 F35B 97.8(9)
F35A C35 P3 109.6(7)
C36 C35 P3 118.9(9)
F35B C35 P3 107.3(7)
F36B C36 F36A 111.5(7)
F36B C36 C35 117.5(9)
F36A C36 C35 114.5(9)
F36B C36 F36C 102.5(8)
F36A C36 F36C 104.7(7)
C35 C36 F36C 104.1(9)
F37B C37 F37A 107.1(8)
F37B C37 C38 108.1(9)
F37A C37 C38 106.8(9)
F37B C37 P3 112.2(7)
F37A C37 P3 109.6(7)
C38 C37 P3 112.6(8)
F38C C38 F38A 108.1(8)
F38C C38 F38B 109.4(9)
F38A C38 F38B 107.9(8)
F38C C38 C37 110.6(9)
F38A C38 C37 108.8(9)
F38B C38 C37 111.9(9)
F39B C39 F39A 106.9(6)
F39B C39 C40 107.0(7)
F39A C39 C40 106.7(7)
F39B C39 P4 110.0(6)
F39A C39 P4 105.2(5)
C40 C39 P4 120.3(6)
F40C C40 F40A 109.1(7)
F40C C40 F40B 108.1(7)
F40A C40 F40B 108.2(7)
F40C C40 C39 111.0(7)
F40A C40 C39 110.4(7)
F40B C40 C39 110.0(7)
F41A C41 F41B 108.4(7)
F41A C41 C42 109.0(8)
F41B C41 C42 105.7(8)
F41A C41 P4 111.0(6)
F41B C41 P4 108.2(6)
C42 C41 P4 114.2(6)
F42B C42 F42A 107.2(8)
F42B C42 F42C 108.0(9)
F42A C42 F42C 108.4(8)
F42B C42 C41 112.3(8)
F42A C42 C41 110.9(8)
F42C C42 C41 109.9(8)
O3 C43 O4 126.4(7)
O3 C43 C44 122.7(7)
O4 C43 C44 110.8(7)
F44A C44 F44C 107.8(6)
F44A C44 F44B 108.3(7)
F44C C44 F44B 106.7(6)
F44A C44 C43 111.3(7)
F44C C44 C43 113.4(7)
F44B C44 C43 109.2(7)
C43 O4 B2 127.6(6)
O4 B2 C57 112.3(6)
O4 B2 C51 103.6(6)
C57 B2 C51 116.3(7)
O4 B2 C45 102.5(6)
C57 B2 C45 105.2(6)
C51 B2 C45 116.3(7)
C50 C45 C46 113.3(7)
C50 C45 B2 126.1(7)
C46 C45 B2 120.6(7)
F46 C46 C47 115.8(7)
F46 C46 C45 119.7(7)
C47 C46 C45 124.5(7)
F47 C47 C46 121.3(7)
F47 C47 C48 118.8(7)
C46 C47 C48 119.8(8)
F48 C48 C49 121.0(7)
F48 C48 C47 120.3(8)
C49 C48 C47 118.7(8)
F49 C49 C48 119.7(7)
F49 C49 C50 121.5(7)
C48 C49 C50 118.8(7)
F50 C50 C45 121.0(7)
F50 C50 C49 114.2(7)
C45 C50 C49 124.8(7)
C56 C51 C52 113.3(7)
C56 C51 B2 126.2(8)
C52 C51 B2 120.3(7)
F52 C52 C53 116.9(8)
F52 C52 C51 118.1(7)
C53 C52 C51 125.0(8)
C54 C53 F53 120.1(8)
C54 C53 C52 119.2(9)
F53 C53 C52 120.7(9)
C53 C54 F54 120.2(10)
C53 C54 C55 119.7(9)
F54 C54 C55 120.2(10)
F55 C55 C54 120.5(9)
F55 C55 C56 118.9(9)
C54 C55 C56 120.6(9)
F56 C56 C51 121.5(7)
F56 C56 C55 116.2(8)
C51 C56 C55 122.3(9)
C58 C57 C62 112.8(7)
C58 C57 B2 120.0(7)
C62 C57 B2 126.8(7)
F58 C58 C59 117.2(7)
F58 C58 C57 117.9(7)
C59 C58 C57 124.9(8)
F59 C59 C58 121.4(8)
F59 C59 C60 118.9(8)
C58 C59 C60 119.6(8)
F60 C60 C59 120.9(8)
F60 C60 C61 119.7(8)
C59 C60 C61 119.3(8)
F61 C61 C60 120.8(7)
F61 C61 C62 120.3(7)
C60 C61 C62 118.9(8)
F62 C62 C61 115.4(7)
F62 C62 C57 120.2(7)
C61 C62 C57 124.4(7)

loop_
_geom_bond_atom_site_label_1
_geom_bond_atom_site_label_2
_geom_bond_distance
Pt1 C1 2.080(8)
Pt1 O1 2.119(5)
Pt1 P1 2.156(2)
Pt1 P2 2.311(2)
P1 C2 1.836(8)
P1 C6 1.899(9)
P1 C4 1.907(9)
P2 C3 1.810(8)
P2 C10 1.897(13)
P2 C8 2.15(2)
O1 C12 1.239(9)
C1 H1A 0.9800
C1 H1B 0.9800
C1 H1C 0.9800
C2 C3 1.550(11)
C2 H2A 0.9900
C2 H2B 0.9900
C3 H3A 0.9900
C3 H3B 0.9900
C4 F4B 1.341(9)
C4 F4A 1.363(10)
C4 C5 1.509(12)
C5 F5B 1.319(10)
C5 F5C 1.329(10)
C5 F5A 1.342(10)
C6 F6B 1.360(10)
C6 F6A 1.362(9)
C6 C7 1.511(12)
C7 F7B 1.319(10)
C7 F7C 1.331(11)
C7 F7A 1.343(11)
C8 C9 1.206(17)
C8 F8A 1.348(14)
C8 F8B 1.365(13)
C9 F9A 1.312(11)
C9 F9C 1.325(11)
C9 F9B 1.637(17)
C10 C11 1.326(15)
C10 F10A 1.335(12)
C10 F10B 1.59(2)
C11 F11B 1.303(10)
C11 F11A 1.320(10)
C11 F11C 1.584(13)
C12 O2 1.262(9)
C12 C13 1.528(10)
C13 F13B 1.322(8)
C13 F13A 1.341(9)
C13 F13C 1.344(9)
O2 B1 1.588(10)
B1 C26 1.625(12)
B1 C14 1.629(12)
B1 C20 1.650(12)
C14 C19 1.382(11)
C14 C15 1.405(11)
C15 F15 1.365(9)
C15 C16 1.382(11)
C16 F16 1.340(9)
C16 C17 1.381(12)
C17 F17 1.356(9)
C17 C18 1.374(11)
C18 F18 1.345(9)
C18 C19 1.372(11)
C19 F19 1.364(8)
C20 C21 1.376(11)
C20 C25 1.391(11)
C21 F21 1.351(9)
C21 C22 1.385(11)
C22 F22 1.350(9)
C22 C23 1.368(11)
C23 F23 1.344(8)
C23 C24 1.380(11)
C24 F24 1.346(9)
C24 C25 1.385(11)
C25 F25 1.353(8)
C26 C27 1.378(11)
C26 C31 1.394(11)
C27 F27 1.350(9)
C27 C28 1.384(12)
C28 F28 1.353(10)
C28 C29 1.381(12)
C29 F29 1.356(9)
C29 C30 1.378(12)
C30 F30 1.332(9)
C30 C31 1.367(12)
C31 F31 1.362(9)
Pt2 C32 2.084(7)
Pt2 O3 2.115(5)
Pt2 P4 2.161(2)
Pt2 P3 2.314(2)
P3 C33 1.826(9)
P3 C37 1.899(11)
P3 C35 1.912(11)
P4 C34 1.841(8)
P4 C39 1.888(9)
P4 C41 1.898(9)
O3 C43 1.245(9)
C32 H32A 0.9800
C32 H32B 0.9800
C32 H32C 0.9800
C33 C34 1.531(11)
C33 H33A 0.9900
C33 H33B 0.9900
C34 H34A 0.9900
C34 H34B 0.9900
C35 F35A 1.352(11)
C35 C36 1.402(14)
C35 F35B 1.445(15)
C36 F36B 1.299(10)
C36 F36A 1.321(10)
C36 F36C 1.437(11)
C37 F37B 1.394(11)
C37 F37A 1.395(11)
C37 C38 1.427(15)
C38 F38C 1.330(10)
C38 F38A 1.368(11)
C38 F38B 1.405(12)
C39 F39B 1.361(9)
C39 F39A 1.363(9)
C39 C40 1.519(12)
C40 F40C 1.326(9)
C40 F40A 1.329(9)
C40 F40B 1.338(9)
C41 F41A 1.348(10)
C41 F41B 1.351(10)
C41 C42 1.513(13)
C42 F42B 1.333(11)
C42 F42A 1.334(10)
C42 F42C 1.343(11)
C43 O4 1.258(9)
C43 C44 1.535(11)
C44 F44A 1.325(9)
C44 F44C 1.329(9)
C44 F44B 1.330(9)
O4 B2 1.571(10)
B2 C57 1.627(12)
B2 C51 1.635(12)
B2 C45 1.640(12)
C45 C50 1.377(11)
C45 C46 1.380(11)
C46 F46 1.365(8)
C46 C47 1.373(11)
C47 F47 1.361(9)
C47 C48 1.376(11)
C48 F48 1.348(9)
C48 C49 1.373(11)
C49 F49 1.348(9)
C49 C50 1.393(11)
C50 F50 1.361(9)
C51 C56 1.394(12)
C51 C52 1.400(11)
C52 F52 1.353(9)
C52 C53 1.374(12)
C53 C54 1.349(13)
C53 F53 1.352(10)
C54 F54 1.359(10)
C54 C55 1.364(14)
C55 F55 1.357(11)
C55 C56 1.396(12)
C56 F56 1.340(10)
C57 C58 1.391(11)
C57 C62 1.393(11)
C58 F58 1.362(9)
C58 C59 1.364(12)
C59 F59 1.356(9)
C59 C60 1.369(12)
C60 F60 1.347(9)
C60 C61 1.379(12)
C61 F61 1.336(9)
C61 C62 1.385(11)
C62 F62 1.362(9)
